data_4323745
loop_
_publ_author_name
'Mathias O. Senge'
'Werner W. Kalisch'

_publ_section_title
;
 Synthesis and Structural Characterization of Nonplanar
 Tetraphenylporphyrins and Their Metal Complexes with Graded Degrees of
 \b-Ethyl Substitution
;
_journal_name_full 'Inorganic Chemistry'
_journal_page_first 6103
_journal_page_last 6116
_journal_paper_doi 10.1021/ic970765g
_journal_volume 36
_journal_year 1997
_chemical_compound_source synthetic
_chemical_formula_analytical 'C56 H52 Cu N4'
_chemical_formula_structural 'C56 H52 Cu N4'
_chemical_formula_sum 'C56 H52 Cu N4'
_chemical_formula_weight 844.56
_chemical_name_common Cu(II)HEt-TPP
_chemical_name_systematic
; 
 (2,3,7,8,12,13-Hexaethyl-5,10,15,20-tetraphenylporphyrinato)copper(II) 
;
_space_group_IT_number 2
_symmetry_cell_setting triclinic
_symmetry_space_group_name_Hall '-P 1'
_symmetry_space_group_name_H-M 'P -1'
_atom_sites_solution_hydrogens geom
_atom_sites_solution_primary Patterson
_atom_sites_solution_secondary difmap
_audit_creation_method SHELXL
_cell_angle_alpha 78.98(4)
_cell_angle_beta 69.02(4)
_cell_angle_gamma 84.49(5)
_cell_formula_units_Z 2
_cell_length_a 12.826(7)
_cell_length_b 12.920(7)
_cell_length_c 14.207(7)
_cell_measurement_reflns_used 27
_cell_measurement_temperature 293(2)
_cell_measurement_theta_max 13
_cell_measurement_theta_min 11.5
_cell_volume 2157(2)
_computing_cell_refinement 'Siemens P3'
_computing_data_collection 'Siemens P3'
_computing_data_reduction 'XDISK, SHELXTl Vers 5.03 (Sheldrick, 1994)'
_computing_molecular_graphics 'XP, SHELXTl Vers 5.03 (Sheldrick, 1994)'
_computing_publication_material 'XCIF, SHELXTl Vers 5.03 (Sheldrick, 1994)'
_computing_structure_refinement 'XL, SHELXTl Vers 5.03 (Sheldrick, 1994)'
_computing_structure_solution 'XS, SHELXTl Vers 5.03 (Sheldrick, 1994)'
_diffrn_ambient_temperature 293(2)
_diffrn_measurement_device 'Siemens R3m/V'
_diffrn_measurement_method \w-scans
_diffrn_radiation_monochromator graphite
_diffrn_radiation_source 'fine-focus sealed tube'
_diffrn_radiation_type MoK\a
_diffrn_radiation_wavelength 0.71073
_diffrn_reflns_av_R_equivalents 0.0153
_diffrn_reflns_av_sigmaI/netI 0.1511
_diffrn_reflns_limit_h_max 15
_diffrn_reflns_limit_h_min -14
_diffrn_reflns_limit_k_max 15
_diffrn_reflns_limit_k_min -14
_diffrn_reflns_limit_l_max 16
_diffrn_reflns_limit_l_min 0
_diffrn_reflns_number 7627
_diffrn_reflns_theta_max 24.99
_diffrn_reflns_theta_min 1.56
_diffrn_standards_decay_% stable
_diffrn_standards_interval_count 198
_diffrn_standards_number 2
_exptl_absorpt_coefficient_mu 0.550
_exptl_absorpt_correction_T_max 0.95
_exptl_absorpt_correction_T_min 0.80
_exptl_absorpt_correction_type 'empirical, XABS2'
_exptl_crystal_colour black
_exptl_crystal_density_diffrn 1.301
_exptl_crystal_density_meas ?
_exptl_crystal_density_method none
_exptl_crystal_description parallelepiped
_exptl_crystal_F_000 890
_exptl_crystal_size_max 0.4
_exptl_crystal_size_mid 0.16
_exptl_crystal_size_min 0.1
_refine_diff_density_max 0.351
_refine_diff_density_min -0.329
_refine_diff_density_rms 0.076
_refine_ls_extinction_method n/d
_refine_ls_goodness_of_fit_all 1.012
_refine_ls_goodness_of_fit_obs 1.070
_refine_ls_hydrogen_treatment constr
_refine_ls_matrix_type full
_refine_ls_number_parameters 551
_refine_ls_number_reflns 7574
_refine_ls_number_restraints 24
_refine_ls_restrained_S_all 1.095
_refine_ls_restrained_S_obs 1.068
_refine_ls_R_factor_all 0.1460
_refine_ls_R_factor_obs 0.0700
_refine_ls_shift/esd_max 0.000
_refine_ls_shift/esd_mean 0.000
_refine_ls_structure_factor_coef Fsqd
_refine_ls_weighting_details 'w=1/[\s^2^(Fo^2^)+(0.0431P)^2^+0.0000P] where P=(Fo^2^+2Fc^2^)/3'
_refine_ls_weighting_scheme calc
_refine_ls_wR_factor_all 0.1797
_refine_ls_wR_factor_obs 0.1296
_reflns_number_observed 4333
_reflns_number_total 7578
_reflns_observed_criterion >2sigma(I)
_cod_data_source_file ic970765g_16.cif
_cod_data_source_block ms258a
_cod_depositor_comments
;
The following automatic conversions were performed:

'_exptl_crystal_density_meas' value 'N/D' was changed to '?' - the
value is perceived as not measured.

Automatic conversion script
Id: cif_fix_values 3008 2015-01-20 13:52:24Z robertas 

The following automatic conversions were performed:

'_refine_ls_weighting_scheme' value 'calc
w=1/[\s^2^(Fo^2^)+(0.0431P)^2^+0.0000P] where P=(Fo^2^+2Fc^2^)/3' was
changed to 'calc'. New tag '_refine_ls_weighting_details' was
created. The value of the new tag was set to
'w=1/[\s^2^(Fo^2^)+(0.0431P)^2^+0.0000P] where P=(Fo^2^+2Fc^2^)/3'.

Automatic conversion script
Id: cif_fix_values 3143 2015-03-26 13:38:13Z robertas 
;
_cod_original_cell_volume 2156.7(20)
_cod_database_code 4323745

loop_
_symmetry_equiv_pos_as_xyz
'x, y, z'
'-x, -y, -z'

loop_
_atom_site_aniso_label
_atom_site_aniso_U_11
_atom_site_aniso_U_22
_atom_site_aniso_U_33
_atom_site_aniso_U_23
_atom_site_aniso_U_13
_atom_site_aniso_U_12
Cu 0.0287(4) 0.0291(4) 0.0288(4) -0.0049(3) -0.0101(3) -0.0004(3)
N21 0.031(2) 0.034(3) 0.029(2) -0.006(2) -0.011(2) 0.000(2)
N22 0.027(2) 0.028(2) 0.026(2) -0.003(2) -0.008(2) 0.001(2)
N23 0.033(3) 0.038(3) 0.031(3) -0.006(2) -0.014(2) 0.004(2)
N24 0.036(3) 0.032(3) 0.033(3) -0.009(2) -0.014(2) 0.001(2)
C1 0.032(3) 0.032(3) 0.027(3) -0.005(2) -0.012(2) -0.008(2)
C2 0.031(3) 0.028(3) 0.032(3) -0.002(2) -0.009(2) -0.012(2)
C21 0.038(3) 0.035(3) 0.047(4) -0.007(3) -0.020(3) -0.010(3)
C22 0.040(4) 0.058(5) 0.071(5) -0.006(4) -0.020(4) -0.015(3)
C3 0.034(3) 0.027(3) 0.039(3) -0.006(2) -0.012(3) -0.008(2)
C31 0.046(3) 0.030(3) 0.044(3) -0.006(3) -0.022(3) -0.007(3)
C32 0.070(5) 0.053(4) 0.051(4) -0.020(4) -0.024(4) 0.005(4)
C4 0.028(3) 0.029(3) 0.025(3) -0.001(2) -0.002(2) -0.006(2)
C5 0.028(3) 0.029(3) 0.029(3) -0.004(2) -0.003(2) -0.005(2)
C51 0.032(3) 0.032(3) 0.037(3) -0.009(3) -0.012(2) 0.002(2)
C52 0.048(4) 0.046(4) 0.044(4) -0.011(3) -0.015(3) 0.010(3)
C53 0.069(5) 0.078(6) 0.045(4) -0.028(4) -0.003(4) 0.018(4)
C54 0.082(6) 0.054(5) 0.088(6) -0.037(5) -0.032(5) 0.027(4)
C55 0.065(5) 0.033(4) 0.083(6) -0.019(4) -0.032(4) 0.010(3)
C56 0.042(3) 0.035(3) 0.049(4) -0.005(3) -0.018(3) 0.000(3)
C6 0.027(3) 0.024(3) 0.028(3) 0.002(2) -0.002(2) -0.003(2)
C7 0.024(3) 0.029(3) 0.036(3) -0.002(2) -0.006(2) 0.001(2)
C71 0.027(3) 0.050(4) 0.040(3) -0.010(3) -0.009(3) 0.002(3)
C72 0.042(4) 0.078(6) 0.046(4) 0.006(4) 0.000(3) -0.006(4)
C8 0.026(3) 0.027(3) 0.034(3) -0.002(2) -0.011(2) -0.001(2)
C81 0.032(3) 0.047(4) 0.051(4) -0.012(3) -0.022(3) 0.004(3)
C82 0.043(4) 0.067(5) 0.084(6) -0.001(4) -0.024(4) -0.024(4)
C9 0.035(3) 0.028(3) 0.031(3) -0.004(2) -0.012(2) -0.003(2)
C10 0.033(3) 0.025(3) 0.032(3) -0.002(2) -0.013(2) -0.003(2)
C101 0.039(3) 0.043(4) 0.027(3) -0.006(3) -0.014(3) 0.004(3)
C102 0.052(4) 0.042(4) 0.057(4) 0.006(3) -0.017(3) 0.000(3)
C103 0.067(5) 0.073(6) 0.065(5) 0.017(4) -0.030(4) 0.019(4)
C104 0.073(6) 0.136(10) 0.067(6) -0.007(6) -0.051(5) 0.015(6)
C105 0.060(5) 0.106(8) 0.063(5) -0.031(5) -0.032(4) 0.008(5)
C106 0.046(4) 0.058(4) 0.051(4) -0.023(3) -0.021(3) -0.001(3)
C11 0.037(3) 0.030(3) 0.029(3) -0.004(2) -0.010(2) -0.002(2)
C12 0.036(3) 0.038(3) 0.030(3) -0.004(2) -0.011(2) -0.003(2)
C121 0.042(3) 0.044(3) 0.028(3) -0.001(2) -0.007(2) 0.002(2)
C122 0.064(5) 0.062(5) 0.043(4) -0.013(3) -0.020(3) -0.010(4)
C13 0.041(3) 0.034(3) 0.036(3) -0.009(3) -0.009(3) 0.003(3)
C131 0.049(4) 0.052(4) 0.032(3) -0.011(3) -0.014(3) 0.007(3)
C132 0.053(5) 0.071(6) 0.073(6) -0.004(5) -0.006(4) -0.015(4)
C14 0.031(3) 0.038(3) 0.029(3) -0.007(2) -0.008(2) 0.000(2)
C15 0.035(3) 0.039(3) 0.031(3) -0.006(3) -0.010(2) 0.001(3)
C151 0.035(3) 0.038(3) 0.031(3) -0.005(3) -0.012(2) 0.006(2)
C152 0.031(3) 0.051(4) 0.047(4) -0.009(3) -0.011(3) -0.004(3)
C153 0.058(4) 0.046(4) 0.059(4) -0.018(3) -0.029(4) 0.000(3)
C154 0.054(4) 0.054(4) 0.050(4) -0.026(3) -0.018(3) 0.014(3)
C155 0.034(3) 0.062(4) 0.042(4) -0.016(3) -0.003(3) 0.000(3)
C156 0.036(3) 0.046(4) 0.049(4) -0.012(3) -0.012(3) 0.001(3)
C16 0.032(3) 0.035(3) 0.041(3) -0.012(3) -0.014(3) 0.002(2)
C17 0.040(3) 0.037(3) 0.045(4) -0.009(3) -0.017(3) 0.004(3)
C18 0.048(4) 0.036(3) 0.042(3) -0.006(3) -0.018(3) 0.005(3)
C19 0.031(3) 0.027(3) 0.033(3) -0.004(2) -0.013(2) -0.003(2)
C20 0.029(3) 0.028(3) 0.034(3) -0.001(2) -0.011(2) -0.007(2)
C201 0.037(3) 0.028(3) 0.042(3) -0.007(2) -0.019(3) 0.001(2)
C202 0.040(3) 0.056(4) 0.047(4) -0.007(3) -0.020(3) -0.001(3)
C203 0.047(4) 0.060(5) 0.083(6) -0.009(4) -0.037(4) -0.001(3)
C204 0.075(5) 0.053(4) 0.070(5) -0.015(4) -0.053(4) 0.002(4)
C205 0.075(5) 0.045(4) 0.037(3) 0.000(3) -0.028(4) -0.006(3)
C206 0.049(4) 0.035(3) 0.038(3) -0.004(3) -0.016(3) -0.005(3)

loop_
_atom_site_label
_atom_site_type_symbol
_atom_site_fract_x
_atom_site_fract_y
_atom_site_fract_z
_atom_site_U_iso_or_equiv
_atom_site_thermal_displace_type
_atom_site_occupancy
_atom_site_calc_flag
_atom_site_refinement_flags
_atom_site_disorder_group
Cu Cu 0.49438(6) 0.20893(6) 0.45306(6) 0.0289(2) Uani 1 d . .
N21 N 0.4934(4) 0.2491(4) 0.5832(3) 0.0312(11) Uani 1 d . .
N22 N 0.3647(4) 0.3032(3) 0.4552(3) 0.0277(10) Uani 1 d . .
N23 N 0.5118(4) 0.1853(4) 0.3129(4) 0.0333(11) Uani 1 d . .
N24 N 0.6118(4) 0.1026(4) 0.4585(4) 0.0324(11) Uani 1 d . .
C1 C 0.5719(4) 0.2183(4) 0.6300(4) 0.0295(12) Uani 1 d . .
C2 C 0.5786(5) 0.2974(4) 0.6870(4) 0.0309(12) Uani 1 d . .
C21 C 0.6682(5) 0.3074(5) 0.7307(5) 0.0381(14) Uani 1 d . .
H21A H 0.6408(5) 0.3542(5) 0.7808(5) 0.046 Uiso 1 calc R .
H21B H 0.6841(5) 0.2388(5) 0.7654(5) 0.046 Uiso 1 calc R .
C22 C 0.7753(5) 0.3501(6) 0.6483(6) 0.056(2) Uani 1 d . .
H22A H 0.8299(5) 0.3552(6) 0.6789(6) 0.084 Uiso 1 calc R .
H22B H 0.7602(5) 0.4187(6) 0.6147(6) 0.084 Uiso 1 calc R .
H22C H 0.8034(5) 0.3033(6) 0.5992(6) 0.084 Uiso 1 calc R .
C3 C 0.4988(5) 0.3734(4) 0.6794(4) 0.0327(13) Uani 1 d . .
C31 C 0.4902(5) 0.4795(4) 0.7133(5) 0.0380(13) Uani 1 d . .
H31A H 0.4473(5) 0.5281(4) 0.6791(5) 0.046 Uiso 1 calc R .
H31B H 0.5648(5) 0.5066(4) 0.6902(5) 0.046 Uiso 1 calc R .
C32 C 0.4363(6) 0.4790(6) 0.8293(5) 0.056(2) Uani 1 d . .
H32A H 0.4346(6) 0.5493(6) 0.8429(5) 0.084 Uiso 1 calc R .
H32B H 0.4793(6) 0.4331(6) 0.8641(5) 0.084 Uiso 1 calc R .
H32C H 0.3615(6) 0.4544(6) 0.8530(5) 0.084 Uiso 1 calc R .
C4 C 0.4419(4) 0.3405(4) 0.6183(4) 0.0297(12) Uani 1 d . .
C5 C 0.3439(4) 0.3835(4) 0.6031(4) 0.0303(12) Uani 1 d . .
C51 C 0.2841(5) 0.4744(4) 0.6547(4) 0.0336(13) Uani 1 d D .
C52 C 0.2222(5) 0.4614(5) 0.7584(5) 0.047(2) Uani 1 d D .
H52A H 0.2205(5) 0.3954(5) 0.7989(5) 0.056 Uiso 1 calc R .
C53 C 0.1629(6) 0.5462(6) 0.8024(5) 0.068(2) Uani 1 d D .
H53A H 0.1206(6) 0.5366(6) 0.8718(5) 0.081 Uiso 1 calc R .
C54 C 0.1668(7) 0.6448(6) 0.7427(6) 0.072(3) Uani 1 d D .
H54A H 0.1272(7) 0.7016(6) 0.7721(6) 0.087 Uiso 1 calc R .
C55 C 0.2289(6) 0.6590(5) 0.6398(6) 0.058(2) Uani 1 d D .
H55A H 0.2325(6) 0.7255(5) 0.5999(6) 0.070 Uiso 1 calc R .
C56 C 0.2861(5) 0.5739(4) 0.5963(5) 0.0416(14) Uani 1 d D .
H56A H 0.3266(5) 0.5835(4) 0.5266(5) 0.050 Uiso 1 calc R .
C6 C 0.3003(4) 0.3516(4) 0.5354(4) 0.0293(12) Uani 1 d . .
C7 C 0.1874(4) 0.3729(4) 0.5325(4) 0.0314(12) Uani 1 d . .
C71 C 0.0854(4) 0.4046(5) 0.6166(4) 0.0396(14) Uani 1 d . .
H71A H 0.0253(4) 0.4253(5) 0.5898(4) 0.048 Uiso 1 calc R .
H71B H 0.1021(4) 0.4653(5) 0.6392(4) 0.048 Uiso 1 calc R .
C72 C 0.0469(6) 0.3157(6) 0.7077(5) 0.062(2) Uani 1 d . .
H72A H -0.0180(6) 0.3392(6) 0.7593(5) 0.093 Uiso 1 calc R .
H72B H 0.1056(6) 0.2959(6) 0.7352(5) 0.093 Uiso 1 calc R .
H72C H 0.0287(6) 0.2560(6) 0.6860(5) 0.093 Uiso 1 calc R .
C8 C 0.1879(4) 0.3426(4) 0.4452(4) 0.0294(11) Uani 1 d . .
C81 C 0.0857(5) 0.3362(5) 0.4181(5) 0.0413(15) Uani 1 d . .
H81A H 0.1024(5) 0.3638(5) 0.3460(5) 0.050 Uiso 1 calc R .
H81B H 0.0260(5) 0.3801(5) 0.4566(5) 0.050 Uiso 1 calc R .
C82 C 0.0460(6) 0.2240(6) 0.4405(6) 0.064(2) Uani 1 d . .
H82A H -0.0190(6) 0.2238(6) 0.4220(6) 0.096 Uiso 1 calc R .
H82B H 0.0276(6) 0.1969(6) 0.5121(6) 0.096 Uiso 1 calc R .
H82C H 0.1042(6) 0.1805(6) 0.4016(6) 0.096 Uiso 1 calc R .
C9 C 0.3011(5) 0.3050(4) 0.3937(4) 0.0315(12) Uani 1 d . .
C10 C 0.3499(5) 0.2873(4) 0.2911(4) 0.0301(12) Uani 1 d . .
C101 C 0.2840(5) 0.3235(4) 0.2224(4) 0.0358(14) Uani 1 d D .
C102 C 0.2685(5) 0.4307(5) 0.1892(5) 0.053(2) Uani 1 d D .
H10A H 0.3012(5) 0.4804(5) 0.2087(5) 0.063 Uiso 1 calc R .
C103 C 0.2049(6) 0.4640(6) 0.1275(6) 0.072(3) Uani 1 d D .
H10B H 0.1960(6) 0.5355(6) 0.1042(6) 0.087 Uiso 1 calc R .
C104 C 0.1549(7) 0.3896(7) 0.1011(7) 0.087(3) Uani 1 d D .
H10C H 0.1098(7) 0.4117(7) 0.0618(7) 0.105 Uiso 1 calc R .
C105 C 0.1705(6) 0.2836(7) 0.1317(6) 0.072(3) Uani 1 d D .
H10D H 0.1385(6) 0.2342(7) 0.1113(6) 0.086 Uiso 1 calc R .
C106 C 0.2340(5) 0.2512(5) 0.1930(5) 0.049(2) Uani 1 d D .
H10E H 0.2434(5) 0.1795(5) 0.2150(5) 0.058 Uiso 1 calc R .
C11 C 0.4562(5) 0.2408(4) 0.2507(4) 0.0322(12) Uani 1 d . .
C12 C 0.5216(5) 0.2348(5) 0.1446(4) 0.0345(13) Uani 1 d . .
C121 C 0.5043(5) 0.2924(5) 0.0483(5) 0.0401(13) Uani 1 d . .
H12A H 0.5736(5) 0.3246(5) 0.0023(5) 0.048 Uiso 1 calc R .
H12B H 0.4485(5) 0.3486(5) 0.0655(5) 0.048 Uiso 1 calc R .
C122 C 0.4665(6) 0.2199(6) -0.0073(5) 0.055(2) Uani 1 d . .
H12C H 0.4566(6) 0.2605(6) -0.0678(5) 0.082 Uiso 1 calc R .
H12D H 0.3971(6) 0.1889(6) 0.0373(5) 0.082 Uiso 1 calc R .
H12E H 0.5222(6) 0.1651(6) -0.0260(5) 0.082 Uiso 1 calc R .
C13 C 0.6127(5) 0.1716(5) 0.1430(5) 0.0376(14) Uani 1 d . .
C131 C 0.7125(5) 0.1607(5) 0.0501(4) 0.045(2) Uani 1 d . .
H13A H 0.6904(5) 0.1761(5) -0.0098(4) 0.054 Uiso 1 calc R .
H13B H 0.7413(5) 0.0884(5) 0.0555(4) 0.054 Uiso 1 calc R .
C132 C 0.8052(6) 0.2351(6) 0.0365(6) 0.070(2) Uani 1 d . .
H13C H 0.8678(6) 0.2257(6) -0.0238(6) 0.105 Uiso 1 calc R .
H13D H 0.8282(6) 0.2192(6) 0.0951(6) 0.105 Uiso 1 calc R .
H13E H 0.7775(6) 0.3068(6) 0.0297(6) 0.105 Uiso 1 calc R .
C14 C 0.6027(5) 0.1353(5) 0.2500(4) 0.0328(12) Uani 1 d . .
C15 C 0.6657(5) 0.0556(5) 0.2877(4) 0.0358(13) Uani 1 d . .
C151 C 0.7387(4) -0.0178(5) 0.2189(4) 0.0351(13) Uani 1 d D .
C152 C 0.6904(5) -0.0910(5) 0.1882(5) 0.0432(15) Uani 1 d D .
H15A H 0.6131(5) -0.0962(5) 0.2129(5) 0.052 Uiso 1 calc R .
C153 C 0.7555(5) -0.1561(5) 0.1216(5) 0.051(2) Uani 1 d D .
H15B H 0.7220(5) -0.2045(5) 0.1015(5) 0.061 Uiso 1 calc R .
C154 C 0.8700(5) -0.1494(5) 0.0849(5) 0.052(2) Uani 1 d D .
H15C H 0.9138(5) -0.1918(5) 0.0385(5) 0.062 Uiso 1 calc R .
C155 C 0.9195(5) -0.0802(5) 0.1169(5) 0.047(2) Uani 1 d D .
H15D H 0.9969(5) -0.0766(5) 0.0933(5) 0.057 Uiso 1 calc R .
C156 C 0.8546(5) -0.0161(5) 0.1839(5) 0.0440(15) Uani 1 d D .
H15E H 0.8890(5) 0.0295(5) 0.2063(5) 0.053 Uiso 1 calc R .
C16 C 0.6632(5) 0.0357(5) 0.3882(5) 0.0353(13) Uani 1 d . .
C17 C 0.7208(5) -0.0494(5) 0.4325(5) 0.0402(14) Uani 1 d . .
H17A H 0.7592(5) -0.1060(5) 0.4020(5) 0.048 Uiso 1 calc R .
C18 C 0.7091(5) -0.0320(5) 0.5269(5) 0.0421(15) Uani 1 d . .
H18A H 0.7366(5) -0.0750(5) 0.5738(5) 0.051 Uiso 1 calc R .
C19 C 0.6461(4) 0.0658(4) 0.5408(4) 0.0295(12) Uani 1 d . .
C20 C 0.6338(4) 0.1224(4) 0.6194(4) 0.0302(12) Uani 1 d . .
C201 C 0.6954(4) 0.0794(4) 0.6909(4) 0.0343(13) Uani 1 d D .
C202 C 0.8108(5) 0.0720(5) 0.6556(5) 0.046(2) Uani 1 d D .
H20A H 0.8501(5) 0.0886(5) 0.5858(5) 0.056 Uiso 1 calc R .
C203 C 0.8693(6) 0.0402(6) 0.7223(6) 0.060(2) Uani 1 d D .
H20B H 0.9469(6) 0.0378(6) 0.6973(6) 0.072 Uiso 1 calc R .
C204 C 0.8119(6) 0.0125(6) 0.8251(5) 0.057(2) Uani 1 d D .
H20C H 0.8509(6) -0.0080(6) 0.8700(5) 0.069 Uiso 1 calc R .
C205 C 0.6966(6) 0.0149(5) 0.8619(5) 0.050(2) Uani 1 d D .
H20D H 0.6577(6) -0.0051(5) 0.9314(5) 0.060 Uiso 1 calc R .
C206 C 0.6389(5) 0.0471(5) 0.7948(4) 0.0402(14) Uani 1 d D .
H20E H 0.5612(5) 0.0472(5) 0.8197(4) 0.048 Uiso 1 calc R .

loop_
_atom_type_symbol
_atom_type_description
_atom_type_scat_dispersion_real
_atom_type_scat_dispersion_imag
_atom_type_scat_source
C C 0.0033 0.0016 'International Tables Vol C Tables 4.2.6.8 and 6.1.1.4'
H H 0.0000 0.0000 'International Tables Vol C Tables 4.2.6.8 and 6.1.1.4'
N N 0.0061 0.0033 'International Tables Vol C Tables 4.2.6.8 and 6.1.1.4'
Cu Cu 0.3201 1.2651 'International Tables Vol C Tables 4.2.6.8 and 6.1.1.4'

loop_
_geom_angle_atom_site_label_1
_geom_angle_atom_site_label_2
_geom_angle_atom_site_label_3
_geom_angle
_geom_angle_site_symmetry_1
_geom_angle_site_symmetry_3
_geom_angle_publ_flag
N24 Cu N22 173.7(2) . . ?
N24 Cu N23 90.3(2) . . ?
N22 Cu N23 90.1(2) . . ?
N24 Cu N21 89.9(2) . . ?
N22 Cu N21 90.6(2) . . ?
N23 Cu N21 171.6(2) . . ?
C1 N21 C4 106.0(5) . . ?
C1 N21 Cu 126.3(4) . . ?
C4 N21 Cu 123.6(4) . . ?
C6 N22 C9 106.2(4) . . ?
C6 N22 Cu 125.5(4) . . ?
C9 N22 Cu 125.1(4) . . ?
C14 N23 C11 106.2(5) . . ?
C14 N23 Cu 125.0(4) . . ?
C11 N23 Cu 126.2(4) . . ?
C19 N24 C16 105.7(5) . . ?
C19 N24 Cu 126.7(4) . . ?
C16 N24 Cu 126.8(4) . . ?
N21 C1 C20 122.0(5) . . ?
N21 C1 C2 110.3(5) . . ?
C20 C1 C2 127.7(5) . . ?
C3 C2 C1 106.7(5) . . ?
C3 C2 C21 124.7(5) . . ?
C1 C2 C21 127.8(5) . . ?
C22 C21 C2 111.9(5) . . ?
C2 C3 C4 107.2(5) . . ?
C2 C3 C31 123.7(5) . . ?
C4 C3 C31 128.3(5) . . ?
C3 C31 C32 115.8(5) . . ?
N21 C4 C5 122.2(5) . . ?
N21 C4 C3 109.4(5) . . ?
C5 C4 C3 128.1(5) . . ?
C4 C5 C6 123.7(5) . . ?
C4 C5 C51 119.5(5) . . ?
C6 C5 C51 116.6(5) . . ?
C52 C51 C56 118.5(5) . . ?
C52 C51 C5 122.1(5) . . ?
C56 C51 C5 119.3(5) . . ?
C51 C52 C53 120.5(6) . . ?
C54 C53 C52 119.8(7) . . ?
C55 C54 C53 120.2(6) . . ?
C54 C55 C56 119.6(7) . . ?
C55 C56 C51 121.3(6) . . ?
N22 C6 C5 122.6(5) . . ?
N22 C6 C7 110.2(5) . . ?
C5 C6 C7 126.9(5) . . ?
C8 C7 C6 106.6(5) . . ?
C8 C7 C71 125.7(5) . . ?
C6 C7 C71 127.0(5) . . ?
C7 C71 C72 112.2(5) . . ?
C7 C8 C9 106.8(5) . . ?
C7 C8 C81 125.0(5) . . ?
C9 C8 C81 127.7(5) . . ?
C8 C81 C82 112.4(5) . . ?
N22 C9 C10 121.8(5) . . ?
N22 C9 C8 109.6(5) . . ?
C10 C9 C8 128.0(5) . . ?
C11 C10 C9 124.1(5) . . ?
C11 C10 C101 118.7(5) . . ?
C9 C10 C101 117.2(5) . . ?
C106 C101 C102 118.6(6) . . ?
C106 C101 C10 120.5(5) . . ?
C102 C101 C10 120.8(5) . . ?
C103 C102 C101 120.6(7) . . ?
C104 C103 C102 119.1(7) . . ?
C105 C104 C103 121.2(7) . . ?
C106 C105 C104 119.3(8) . . ?
C105 C106 C101 121.1(7) . . ?
N23 C11 C10 121.7(5) . . ?
N23 C11 C12 109.4(5) . . ?
C10 C11 C12 128.7(5) . . ?
C13 C12 C11 107.8(5) . . ?
C13 C12 C121 122.5(5) . . ?
C11 C12 C121 129.6(5) . . ?
C12 C121 C122 113.0(5) . . ?
C12 C13 C14 106.4(5) . . ?
C12 C13 C131 125.2(6) . . ?
C14 C13 C131 127.3(5) . . ?
C13 C131 C132 111.9(6) . . ?
N23 C14 C15 122.7(5) . . ?
N23 C14 C13 109.7(5) . . ?
C15 C14 C13 127.4(5) . . ?
C16 C15 C14 124.1(5) . . ?
C16 C15 C151 116.2(5) . . ?
C14 C15 C151 119.6(5) . . ?
C156 C151 C152 117.6(5) . . ?
C156 C151 C15 122.5(5) . . ?
C152 C151 C15 119.9(5) . . ?
C153 C152 C151 121.0(6) . . ?
C154 C153 C152 119.9(6) . . ?
C155 C154 C153 120.0(6) . . ?
C154 C155 C156 120.0(6) . . ?
C155 C156 C151 121.4(6) . . ?
C15 C16 N24 123.9(5) . . ?
C15 C16 C17 126.3(5) . . ?
N24 C16 C17 109.6(5) . . ?
C18 C17 C16 107.5(5) . . ?
C17 C18 C19 106.9(5) . . ?
N24 C19 C20 124.6(5) . . ?
N24 C19 C18 109.9(5) . . ?
C20 C19 C18 125.0(5) . . ?
C19 C20 C1 123.2(5) . . ?
C19 C20 C201 116.9(5) . . ?
C1 C20 C201 119.8(5) . . ?
C202 C201 C206 117.9(5) . . ?
C202 C201 C20 120.8(5) . . ?
C206 C201 C20 121.3(5) . . ?
C201 C202 C203 121.4(6) . . ?
C204 C203 C202 119.8(6) . . ?
C203 C204 C205 120.1(6) . . ?
C204 C205 C206 119.7(6) . . ?
C205 C206 C201 121.0(6) . . ?

loop_
_geom_bond_atom_site_label_1
_geom_bond_atom_site_label_2
_geom_bond_distance
_geom_bond_site_symmetry_2
_geom_bond_publ_flag
Cu N24 1.950(5) . ?
Cu N22 1.960(4) . ?
Cu N23 2.001(5) . ?
Cu N21 2.009(5) . ?
N21 C1 1.385(6) . ?
N21 C4 1.385(7) . ?
N22 C6 1.368(6) . ?
N22 C9 1.389(7) . ?
N23 C14 1.382(7) . ?
N23 C11 1.384(6) . ?
N24 C19 1.380(6) . ?
N24 C16 1.389(7) . ?
C1 C20 1.408(7) . ?
C1 C2 1.446(7) . ?
C2 C3 1.367(7) . ?
C2 C21 1.515(7) . ?
C21 C22 1.519(8) . ?
C3 C4 1.455(7) . ?
C3 C31 1.519(7) . ?
C31 C32 1.541(8) . ?
C4 C5 1.397(7) . ?
C5 C6 1.411(8) . ?
C5 C51 1.503(7) . ?
C51 C52 1.387(6) . ?
C51 C56 1.387(6) . ?
C52 C53 1.389(7) . ?
C53 C54 1.384(7) . ?
C54 C55 1.377(7) . ?
C55 C56 1.382(6) . ?
C6 C7 1.461(7) . ?
C7 C8 1.367(7) . ?
C7 C71 1.507(7) . ?
C71 C72 1.524(8) . ?
C8 C9 1.456(7) . ?
C8 C81 1.507(7) . ?
C81 C82 1.520(9) . ?
C9 C10 1.420(7) . ?
C10 C11 1.401(7) . ?
C10 C101 1.492(7) . ?
C101 C106 1.384(7) . ?
C101 C102 1.395(6) . ?
C102 C103 1.386(7) . ?
C103 C104 1.380(8) . ?
C104 C105 1.374(8) . ?
C105 C106 1.379(7) . ?
C11 C12 1.452(7) . ?
C12 C13 1.355(7) . ?
C12 C121 1.506(7) . ?
C121 C122 1.544(9) . ?
C13 C14 1.465(7) . ?
C13 C131 1.493(8) . ?
C131 C132 1.536(9) . ?
C14 C15 1.392(7) . ?
C15 C16 1.390(8) . ?
C15 C151 1.503(7) . ?
C151 C156 1.390(6) . ?
C151 C152 1.389(6) . ?
C152 C153 1.380(6) . ?
C153 C154 1.377(7) . ?
C154 C155 1.372(7) . ?
C155 C156 1.372(6) . ?
C16 C17 1.437(7) . ?
C17 C18 1.355(8) . ?
C18 C19 1.440(7) . ?
C19 C20 1.404(7) . ?
C20 C201 1.495(7) . ?
C201 C202 1.383(6) . ?
C201 C206 1.391(6) . ?
C202 C203 1.388(6) . ?
C203 C204 1.373(7) . ?
C204 C205 1.381(7) . ?
C205 C206 1.387(6) . ?
